data_7117048
loop_
_publ_author_name
'Dariusz Matoga'
'Marcin Oszajca'
'Marcin Molenda'

_publ_section_title
;
 Ground to conduct: mechanochemical synthesis of a metal-organic framework
 with high proton conductivity
;
_journal_name_full Chem.Commun.
_journal_page_first 7637
_journal_paper_doi 10.1039/C5cc01789K
_journal_volume 51
_journal_year 2015
_chemical_compound_source 'synthesis as described'
_chemical_formula_moiety 'C30 H30 Mn1 N4 O6 S2'
_chemical_formula_sum 'C19 H18 Mn N9 S5'
_chemical_formula_weight 587.66
_chemical_name_systematic
;
 ?
;
_space_group_IT_number 15
_symmetry_cell_setting monoclinic
_symmetry_Int_Tables_number 15
_symmetry_space_group_name_Hall '-C 2yc'
_symmetry_space_group_name_H-M 'C 1 2/c 1'
_atom_sites_solution_hydrogens mixed
_audit_creation_date 2013-12-10T09:24:10-00:00
_audit_creation_method 'WinGX routine CIF_UPDATE'
_audit_update_record
;
2013-12-16 deposited with the CCDC.
2015-03-25 downloaded from the CCDC.
;
_cell_angle_alpha 90.000(5)
_cell_angle_beta 105.321(5)
_cell_angle_gamma 90.000(5)
_cell_formula_units_Z 4
_cell_length_a 11.928(5)
_cell_length_b 13.662(5)
_cell_length_c 17.417(5)
_cell_measurement_reflns_used 0
_cell_measurement_temperature 293(2)
_cell_measurement_theta_max 0
_cell_measurement_theta_min 0
_cell_measurement_wavelength 0.71073
_cell_volume 2737.4(17)
_computing_molecular_graphics 'Ortep-3 for Windows (Farrugia, 1997)'
_computing_publication_material 'WinGX publication routines (Farrugia, 1999)'
_computing_structure_refinement 'SHELXL-2012 (Sheldrick, 2012)'
_diffrn_ambient_temperature 293(2)
_diffrn_measured_fraction_theta_full 0.997
_diffrn_measured_fraction_theta_max 0.991
_diffrn_radiation_probe x-ray
_diffrn_radiation_type CuK\a
_diffrn_radiation_wavelength 1.5418
_diffrn_reflns_av_R_equivalents 0.0316
_diffrn_reflns_Laue_measured_fraction_full 0.997
_diffrn_reflns_Laue_measured_fraction_max 0.991
_diffrn_reflns_limit_h_max 14
_diffrn_reflns_limit_h_min -14
_diffrn_reflns_limit_k_max 16
_diffrn_reflns_limit_k_min -16
_diffrn_reflns_limit_l_max 21
_diffrn_reflns_limit_l_min -21
_diffrn_reflns_number 19259
_diffrn_reflns_point_group_measured_fraction_full 0.997
_diffrn_reflns_point_group_measured_fraction_max 0.991
_diffrn_reflns_theta_full 67.68
_diffrn_reflns_theta_max 71.175
_diffrn_reflns_theta_min 5.026
_exptl_absorpt_coefficient_mu 7.705
_exptl_absorpt_correction_T_max 1.00000
_exptl_absorpt_correction_T_min 0.48615
_exptl_absorpt_correction_type multi-scan
_exptl_absorpt_process_details
;
CrysAlisPro, Agilent Technologies,
Version 1.171.36.24 (release 03-12-2012 CrysAlis171 .NET)
(compiled Dec  3 2012,18:21:49)
Empirical absorption correction using spherical harmonics,
 implemented in SCALE3 ABSPACK scaling algorithm.
;
_exptl_crystal_colour yellow
_exptl_crystal_density_diffrn 1.426
_exptl_crystal_density_method 'not measured'
_exptl_crystal_description prism
_exptl_crystal_F_000 1200
_exptl_crystal_size_max 0.36
_exptl_crystal_size_mid 0.31
_exptl_crystal_size_min 0.22
_refine_diff_density_max 0.392
_refine_diff_density_min -0.264
_refine_diff_density_rms 0.035
_refine_ls_extinction_coef 0.00063(8)
_refine_ls_extinction_expression Fc^*^=kFc[1+0.001xFc^2^\l^3^/sin(2\q)]^-1/4^
_refine_ls_extinction_method SHELXL
_refine_ls_goodness_of_fit_ref 1.085
_refine_ls_hydrogen_treatment mixed
_refine_ls_matrix_type full
_refine_ls_number_parameters 161
_refine_ls_number_reflns 2640
_refine_ls_number_restraints 1
_refine_ls_restrained_S_all 1.086
_refine_ls_R_factor_all 0.047
_refine_ls_R_factor_gt 0.0408
_refine_ls_shift/su_max 0
_refine_ls_shift/su_mean 0
_refine_ls_structure_factor_coef Fsqd
_refine_ls_weighting_details
;
 w=1/[\s^2^(Fo^2^)+(0.0515P)^2^+1.7626P]
 where P=(Fo^2^+2Fc^2^)/3
;
_refine_ls_weighting_scheme calc
_refine_ls_wR_factor_gt 0.1106
_refine_ls_wR_factor_ref 0.1157
_reflns_number_gt 2295
_reflns_number_total 2640
_reflns_threshold_expression 'I > 2\s(I)'
_cod_data_source_file c5cc01789k2.cif
_cod_data_source_block dm_mnns
_cod_original_sg_symbol_H-M 'C 2/c'
_cod_database_code 7117048
_shelx_estimated_absorpt_t_min 0.168
_shelx_estimated_absorpt_t_max 0.282

loop_
_symmetry_equiv_pos_as_xyz
'x, y, z'
'-x, y, -z+1/2'
'x+1/2, y+1/2, z'
'-x+1/2, y+1/2, -z+1/2'
'-x, -y, -z'
'x, -y, z-1/2'
'-x+1/2, -y+1/2, -z'
'x+1/2, -y+1/2, z-1/2'

loop_
_atom_site_label
_atom_site_type_symbol
_atom_site_fract_x
_atom_site_fract_y
_atom_site_fract_z
_atom_site_U_iso_or_equiv
_atom_site_adp_type
_atom_site_occupancy
_atom_site_calc_flag
_atom_site_disorder_assembly
_atom_site_disorder_group
Mn1 Mn 0 0.82187(3) 0.75 0.0617(2) Uani 1 d . .
S11 S -0.38447(7) 0.82812(6) 0.54907(5) 0.0852(2) Uani 1 d . .
C11 C -0.2585(2) 0.82353(15) 0.61327(15) 0.0630(6) Uani 1 d . .
N11 N -0.1691(2) 0.82067(18) 0.65893(15) 0.0869(7) Uani 1 d . .
S12 S 0.17973(11) 0.64218(15) 0.57649(8) 0.1819(7) Uani 1 d . .
C12 C 0.1190(2) 0.7026(2) 0.63174(16) 0.0764(7) Uani 1 d . .
N12 N 0.0750(2) 0.74533(18) 0.67144(14) 0.0865(7) Uani 1 d . .
S13 S 0 1.17480(8) 0.75 0.1648(9) Uani 1 d . .
C13 C 0 1.0586(3) 0.75 0.0746(9) Uani 1 d . .
N13 N 0 0.9756(2) 0.75 0.0843(9) Uani 1 d . .
N1 N 0.6029(3) -0.0086(3) 0.8882(2) 0.1414(14) Uani 1 d . .
H1 H 0.5637 -0.0045 0.9231 0.17 Uiso 1 calc . .
C2 C 0.6160(4) -0.0965(3) 0.8558(2) 0.1066(11) Uani 1 d . .
H2 H 0.5841 -0.1531 0.871 0.128 Uiso 1 calc . .
C3 C 0.6768(3) -0.0994(2) 0.8006(2) 0.1025(10) Uani 1 d . .
H3 H 0.6881 -0.1587 0.7776 0.123 Uiso 1 calc . .
C4 C 0.7205(3) -0.0179(3) 0.7793(2) 0.1051(11) Uani 1 d . .
H4 H 0.7608 -0.0203 0.7403 0.126 Uiso 1 calc . .
C5 C 0.7080(3) 0.0662(3) 0.8123(2) 0.1033(10) Uani 1 d . .
H5 H 0.7403 0.1225 0.797 0.124 Uiso 1 calc . .
C6 C 0.6506(3) 0.0718(2) 0.8664(2) 0.0983(10) Uani 1 d . .
H6 H 0.6429 0.1318 0.8898 0.118 Uiso 1 calc . .
N7 N 0.4569(3) 0.4158(2) 0.5182(2) 0.1222(11) Uani 1 d A 1
C8 C 0.4215(3) 0.5012(2) 0.5433(2) 0.0968(10) Uani 1 d . .
H8 H 0.3679 0.5013 0.5736 0.116 Uiso 1 calc A 1
C9 C 0.4635(3) 0.5839(2) 0.5245(2) 0.1064(11) Uani 1 d . .
H9 H 0.4382 0.6429 0.5407 0.128 Uiso 1 calc . .
H7 H 0.423(4) 0.354(2) 0.533(3) 0.162(16) Uiso 1 d . .

loop_
_atom_site_aniso_label
_atom_site_aniso_U_11
_atom_site_aniso_U_22
_atom_site_aniso_U_33
_atom_site_aniso_U_23
_atom_site_aniso_U_13
_atom_site_aniso_U_12
Mn1 0.0763(4) 0.0508(3) 0.0655(3) 0 0.0321(3) 0
S11 0.0808(5) 0.0859(5) 0.0889(5) 0.0041(3) 0.0227(4) 0.0000(3)
C11 0.0786(16) 0.0518(12) 0.0683(14) 0.0021(10) 0.0367(13) -0.0013(10)
N11 0.0867(17) 0.0904(18) 0.0840(16) 0.0006(12) 0.0230(15) -0.0013(13)
S12 0.1195(8) 0.2910(18) 0.1336(9) -0.1004(11) 0.0308(7) 0.0678(10)
C12 0.0710(15) 0.0879(17) 0.0730(15) -0.0122(13) 0.0236(13) 0.0048(13)
N12 0.0971(17) 0.0870(15) 0.0840(15) -0.0128(12) 0.0391(13) 0.0090(13)
S13 0.212(2) 0.0493(6) 0.1899(18) 0 -0.0235(16) 0
C13 0.083(2) 0.057(2) 0.081(2) 0 0.0174(19) 0
N13 0.100(2) 0.0570(17) 0.100(2) 0 0.0353(19) 0
N1 0.165(3) 0.176(4) 0.113(2) -0.010(2) 0.089(3) 0.005(3)
C2 0.144(3) 0.0770(19) 0.104(2) 0.0066(17) 0.042(2) -0.028(2)
C3 0.114(3) 0.0788(19) 0.124(3) -0.0227(18) 0.047(2) 0.0099(18)
C4 0.108(2) 0.111(3) 0.118(3) -0.015(2) 0.068(2) -0.009(2)
C5 0.130(3) 0.081(2) 0.109(2) 0.0160(18) 0.050(2) -0.0058(19)
C6 0.134(3) 0.0597(15) 0.119(3) -0.0007(16) 0.063(2) 0.0131(16)
N7 0.137(3) 0.091(2) 0.157(3) 0.029(2) 0.071(2) -0.0003(18)
C8 0.112(2) 0.096(2) 0.102(2) 0.0115(17) 0.064(2) 0.0142(18)
C9 0.137(3) 0.0775(19) 0.126(3) -0.0060(18) 0.071(2) 0.0181(19)

loop_
_atom_type_symbol
_atom_type_description
_atom_type_scat_dispersion_real
_atom_type_scat_dispersion_imag
_atom_type_scat_source
C C 0.0181 0.0091 'International Tables Vol C Tables 4.2.6.8 and 6.1.1.4'
H H 0 0 'International Tables Vol C Tables 4.2.6.8 and 6.1.1.4'
N N 0.0311 0.018 'International Tables Vol C Tables 4.2.6.8 and 6.1.1.4'
S S 0.3331 0.5567 'International Tables Vol C Tables 4.2.6.8 and 6.1.1.4'
Mn Mn -0.5299 2.8052 'International Tables Vol C Tables 4.2.6.8 and 6.1.1.4'

loop_
_geom_angle_atom_site_label_1
_geom_angle_atom_site_label_2
_geom_angle_atom_site_label_3
_geom_angle
_geom_angle_site_symmetry_1
_geom_angle_site_symmetry_3
N13 Mn1 N12 119.85(7) . .
N13 Mn1 N12 119.85(7) . 2_556
N12 Mn1 N12 120.30(14) . 2_556
N13 Mn1 N11 90.42(7) . 2_556
N12 Mn1 N11 89.93(10) . 2_556
N12 Mn1 N11 89.65(10) 2_556 2_556
N13 Mn1 N11 90.42(7) . .
N12 Mn1 N11 89.65(10) . .
N12 Mn1 N11 89.92(10) 2_556 .
N11 Mn1 N11 179.15(13) 2_556 .
N11 C11 S11 179.7(3) . .
C11 N11 Mn1 177.0(2) . .
N12 C12 S12 179.5(3) . .
C12 N12 Mn1 177.1(3) . .
N13 C13 S13 180 . .
C13 N13 Mn1 180 . .
C6 N1 C2 120.3(3) . .
C6 N1 H1 119.8 . .
C2 N1 H1 119.8 . .
C3 C2 N1 117.8(3) . .
C3 C2 H2 121.1 . .
N1 C2 H2 121.1 . .
C4 C3 C2 120.1(3) . .
C4 C3 H3 119.9 . .
C2 C3 H3 119.9 . .
C5 C4 C3 121.0(3) . .
C5 C4 H4 119.5 . .
C3 C4 H4 119.5 . .
C6 C5 C4 120.7(3) . .
C6 C5 H5 119.6 . .
C4 C5 H5 119.6 . .
C5 C6 N1 120.0(3) . .
C5 C6 H6 120 . .
N1 C6 H6 120 . .
C9 N7 C8 120.0(3) 5_666 .
C9 N7 H7 122(3) 5_666 .
C8 N7 H7 118(3) . .
C9 C8 N7 119.3(3) . .
C9 C8 H8 120.3 . .
N7 C8 H8 120.3 . .
C8 C9 N7 120.7(3) . 5_666
C8 C9 H9 119.7 . .
N7 C9 H9 119.7 5_666 .

loop_
_geom_bond_atom_site_label_1
_geom_bond_atom_site_label_2
_geom_bond_distance
_geom_bond_site_symmetry_2
Mn1 N13 2.100(3) .
Mn1 N12 2.101(2) .
Mn1 N12 2.101(2) 2_556
Mn1 N11 2.213(3) 2_556
Mn1 N11 2.213(3) .
S11 C11 1.620(3) .
C11 N11 1.150(4) .
S12 C12 1.581(3) .
C12 N12 1.134(3) .
S13 C13 1.588(4) .
C13 N13 1.134(4) .
N1 C6 1.339(5) .
N1 C2 1.354(5) .
N1 H1 0.86 .
C2 C3 1.348(5) .
C2 H2 0.93 .
C3 C4 1.323(5) .
C3 H3 0.93 .
C4 C5 1.311(5) .
C4 H4 0.93 .
C5 C6 1.305(5) .
C5 H5 0.93 .
C6 H6 0.93 .
N7 C9 1.352(4) 5_666
N7 C8 1.352(4) .
N7 H7 1.003(19) .
C8 C9 1.312(4) .
C8 H8 0.93 .
C9 N7 1.352(4) 5_666
C9 H9 0.93 .

loop_
_geom_hbond_atom_site_label_D
_geom_hbond_atom_site_label_H
_geom_hbond_atom_site_label_A
_geom_hbond_distance_DH
_geom_hbond_distance_HA
_geom_hbond_distance_DA
_geom_hbond_angle_DHA
_geom_hbond_site_symmetry_A
C6 H6 S11 0.93 2.93 3.587(4) 129 6_666
C8 H8 S12 0.93 2.97 3.639(3) 130.3 .

loop_
_geom_torsion_atom_site_label_1
_geom_torsion_atom_site_label_2
_geom_torsion_atom_site_label_3
_geom_torsion_atom_site_label_4
_geom_torsion
_geom_torsion_site_symmetry_1
_geom_torsion_site_symmetry_2
_geom_torsion_site_symmetry_3
_geom_torsion_site_symmetry_4
C6 N1 C2 C3 -0.8(6) . . . .
N1 C2 C3 C4 -0.7(6) . . . .
C2 C3 C4 C5 1.5(6) . . . .
C3 C4 C5 C6 -0.9(7) . . . .
C4 C5 C6 N1 -0.7(6) . . . .
C2 N1 C6 C5 1.5(6) . . . .
C9 N7 C8 C9 1.3(7) 5_666 . . .
N7 C8 C9 N7 -1.3(7) . . . 5_666
